data_4003131
loop_
_publ_author_name
'Wu, Hongzhuo'
'Wang, Yang'
'Qiao, Xiaolan'
'Wang, Deliang'
'Yang, Xiaodi'
'Li, Hongxiang'

_publ_section_title
;
 Pyrrolo[3,2-b]pyrrole-Based Quinoidal Compounds For High Performance
 n-Channel Organic Field-Effect Transistor
;
_journal_issue 20
_journal_name_full 'Chemistry of Materials'
_journal_page_first 6992
_journal_paper_doi 10.1021/acs.chemmater.8b01791
_journal_volume 30
_journal_year 2018
_chemical_formula_sum 'C36 H40 N6'
_chemical_formula_weight 556.74
_space_group_IT_number 2
_space_group_name_Hall '-P 1'
_space_group_name_H-M_alt 'P -1'
_symmetry_cell_setting triclinic
_symmetry_space_group_name_H-M 'P -1'
_atom_sites_solution_hydrogens geom
_atom_sites_solution_primary direct
_atom_sites_solution_secondary difmap
_audit_creation_method SHELXL-97
_cell_angle_alpha 116.804(4)
_cell_angle_beta 92.354(6)
_cell_angle_gamma 98.939(6)
_cell_formula_units_Z 2
_cell_length_a 10.9536(12)
_cell_length_b 12.6964(12)
_cell_length_c 12.7800(11)
_cell_measurement_reflns_used 7433
_cell_measurement_temperature 173(2)
_cell_measurement_theta_max 66.26
_cell_measurement_theta_min 3.91
_cell_volume 1554.6(3)
_computing_cell_refinement 'Bruker SAINT'
_computing_data_collection 'Bruker APEX2'
_computing_data_reduction 'Bruker SAINT'
_computing_molecular_graphics 'Bruker SHELXTL'
_computing_publication_material 'Bruker SHELXTL'
_computing_structure_refinement 'SHELXL-97 (Sheldrick, 1997)'
_computing_structure_solution 'SHELXS-97 (Sheldrick, 1990)'
_diffrn_ambient_temperature 173(2)
_diffrn_measured_fraction_theta_full 0.982
_diffrn_measured_fraction_theta_max 0.982
_diffrn_measurement_device_type 'Bruker APEX-II CCD'
_diffrn_measurement_method '\f and \w scans'
_diffrn_radiation_monochromator graphite
_diffrn_radiation_source 'fine-focus sealed tube'
_diffrn_radiation_type CuK\a
_diffrn_radiation_wavelength 1.54178
_diffrn_reflns_av_R_equivalents 0.0633
_diffrn_reflns_av_sigmaI/netI 0.0479
_diffrn_reflns_limit_h_max 12
_diffrn_reflns_limit_h_min -13
_diffrn_reflns_limit_k_max 15
_diffrn_reflns_limit_k_min -15
_diffrn_reflns_limit_l_max 15
_diffrn_reflns_limit_l_min -15
_diffrn_reflns_number 22708
_diffrn_reflns_theta_full 66.76
_diffrn_reflns_theta_max 66.76
_diffrn_reflns_theta_min 3.91
_diffrn_standards_number 0
_exptl_absorpt_coefficient_mu 0.553
_exptl_absorpt_correction_T_max 0.3182
_exptl_absorpt_correction_T_min 0.1994
_exptl_absorpt_correction_type multi-scan
_exptl_crystal_colour colorless
_exptl_crystal_density_diffrn 1.189
_exptl_crystal_density_method 'not measured'
_exptl_crystal_description block
_exptl_crystal_F_000 596
_exptl_crystal_size_max 0.22
_exptl_crystal_size_mid 0.2
_exptl_crystal_size_min 0.15
_refine_diff_density_max 0.483
_refine_diff_density_min -0.424
_refine_diff_density_rms 0.059
_refine_ls_extinction_method none
_refine_ls_goodness_of_fit_ref 1.055
_refine_ls_hydrogen_treatment mixed
_refine_ls_matrix_type full
_refine_ls_number_parameters 459
_refine_ls_number_reflns 5408
_refine_ls_number_restraints 148
_refine_ls_restrained_S_all 1.079
_refine_ls_R_factor_all 0.1277
_refine_ls_R_factor_gt 0.0940
_refine_ls_shift/su_max 0.020
_refine_ls_shift/su_mean 0.003
_refine_ls_structure_factor_coef Fsqd
_refine_ls_weighting_details 'calc w=1/[\s^2^(Fo^2^)+(0.1819P)^2^+0.7820P] where P=(Fo^2^+2Fc^2^)/3'
_refine_ls_weighting_scheme calc
_refine_ls_wR_factor_gt 0.2789
_refine_ls_wR_factor_ref 0.3154
_reflns_number_gt 3473
_reflns_number_total 5408
_reflns_threshold_expression >2sigma(I)
_cod_data_source_file cm8b01791_si_003.cif
_cod_data_source_block a
_cod_depositor_comments
;
The following automatic conversions were performed:

data item '_symmetry_cell_setting' value 'Triclinic' was changed to
'triclinic' in accordance with the
/home/data/users/saulius/crontab/automatic-downloads/current/ACS/lib/dictionaries/cif_core.dic
dictionary named 'cif_core.dic' version 2.4.2 last updated on
2011-04-26.

Automatic conversion script
Id: cif_fix_values 6909 2019-04-08 15:41:33Z antanas 
;
_cod_original_sg_symbol_H-M P-1
_cod_database_code 4003131

loop_
_symmetry_equiv_pos_as_xyz
'x, y, z'
'-x, -y, -z'

loop_
_atom_site_label
_atom_site_type_symbol
_atom_site_fract_x
_atom_site_fract_y
_atom_site_fract_z
_atom_site_U_iso_or_equiv
_atom_site_adp_type
_atom_site_occupancy
_atom_site_symmetry_multiplicity
_atom_site_calc_flag
_atom_site_refinement_flags
_atom_site_disorder_assembly
_atom_site_disorder_group
C1 C 0.9174(4) 0.0513(4) 0.7658(3) 0.0701(11) Uani 1 1 d . . .
C2 C 0.9071(4) 0.2463(3) 0.9235(3) 0.0640(10) Uani 1 1 d . . .
C3 C 0.9050(4) 0.1720(3) 0.7998(3) 0.0619(9) Uani 1 1 d . . .
C4 C 0.8889(3) 0.2126(3) 0.7157(3) 0.0569(9) Uani 1 1 d . . .
C5 C 0.8707(3) 0.3324(3) 0.7511(3) 0.0541(8) Uani 1 1 d . . .
H5 H 0.8656 0.3854 0.8314 0.065 Uiso 1 1 calc R . .
C6 C 0.8611(3) 0.3682(3) 0.6655(3) 0.0539(8) Uani 1 1 d . . .
C7 C 0.8696(3) 0.2889(3) 0.5423(3) 0.0556(8) Uani 1 1 d . . .
C8 C 0.8847(4) 0.1704(3) 0.5093(3) 0.0587(9) Uani 1 1 d . . .
H8 H 0.8890 0.1169 0.4290 0.070 Uiso 1 1 calc R . .
C9 C 0.8930(4) 0.1331(3) 0.5928(3) 0.0597(9) Uani 1 1 d . . .
H9 H 0.9018 0.0526 0.5699 0.072 Uiso 1 1 calc R . .
C10 C 0.8585(3) 0.3587(3) 0.4849(3) 0.0542(8) Uani 1 1 d . . .
C11 C 0.8420(3) 0.4756(3) 0.5699(3) 0.0536(8) Uani 1 1 d . . .
C12 C 0.8309(3) 0.5445(3) 0.5127(3) 0.0546(8) Uani 1 1 d . . .
C13 C 0.8398(3) 0.4661(3) 0.3898(3) 0.0546(8) Uani 1 1 d . . .
C14 C 0.8319(3) 0.5035(3) 0.3050(3) 0.0563(9) Uani 1 1 d . . .
H14 H 0.8378 0.4510 0.2248 0.068 Uiso 1 1 calc R . .
C15 C 0.8150(4) 0.6223(3) 0.3400(3) 0.0572(9) Uani 1 1 d . . .
C16 C 0.8073(4) 0.7014(3) 0.4622(3) 0.0615(9) Uani 1 1 d . . .
H16 H 0.7962 0.7812 0.4846 0.074 Uiso 1 1 calc R . .
C17 C 0.8159(4) 0.6636(3) 0.5460(3) 0.0603(9) Uani 1 1 d . . .
H17 H 0.8118 0.7170 0.6264 0.072 Uiso 1 1 calc R . .
C18 C 0.8067(4) 0.6660(3) 0.2571(3) 0.0596(9) Uani 1 1 d . . .
C19 C 0.8166(4) 0.5939(3) 0.1355(3) 0.0624(10) Uani 1 1 d . . .
C20 C 0.7915(4) 0.7855(3) 0.2895(3) 0.0656(10) Uani 1 1 d . . .
C21 C 0.8072(3) 0.5762(3) 0.7835(3) 0.0561(9) Uani 1 1 d . . .
H21A H 0.8247 0.6517 0.7768 0.067 Uiso 1 1 calc R A 1
H21B H 0.8612 0.5887 0.8538 0.067 Uiso 1 1 calc R A 1
C22 C 0.6747(5) 0.5561(5) 0.8052(4) 0.1004(16) Uani 0.576(8) 1 d PD B 1
H22 H 0.6830 0.5054 0.8454 0.120 Uiso 0.576(8) 1 calc PR B 1
C23 C 0.6494(5) 0.6653(4) 0.9105(4) 0.0878(13) Uani 1 1 d . . .
H23A H 0.7254 0.7004 0.9687 0.105 Uiso 1 1 calc R B 1
H23B H 0.6368 0.7255 0.8839 0.105 Uiso 1 1 calc R B 1
C24 C 0.5444(7) 0.6499(7) 0.9720(6) 0.123(2) Uani 1 1 d . B .
H24A H 0.5627 0.6008 1.0106 0.148 Uiso 1 1 calc R . .
H24B H 0.4701 0.6039 0.9127 0.148 Uiso 1 1 calc R . .
C25 C 0.5127(7) 0.7647(6) 1.0642(6) 0.119(2) Uani 1 1 d . . .
H25A H 0.5896 0.8183 1.1160 0.143 Uiso 1 1 calc R B .
H25B H 0.4770 0.8067 1.0249 0.143 Uiso 1 1 calc R . .
C26 C 0.4248(11) 0.7400(10) 1.1346(9) 0.194(4) Uani 1 1 d . B .
H26A H 0.3472 0.6901 1.0839 0.291 Uiso 1 1 calc R . .
H26B H 0.4078 0.8158 1.1955 0.291 Uiso 1 1 calc R . .
H26C H 0.4596 0.6971 1.1723 0.291 Uiso 1 1 calc R . .
C27 C 0.5774(12) 0.4665(11) 0.7040(11) 0.111(4) Uani 0.576(8) 1 d PDU B 1
H27A H 0.5102 0.4297 0.7338 0.133 Uiso 0.576(8) 1 calc PR B 1
H27B H 0.6155 0.4016 0.6462 0.133 Uiso 0.576(8) 1 calc PR B 1
C28 C 0.5236(16) 0.5348(16) 0.6444(15) 0.168(6) Uani 0.576(8) 1 d PDU B 1
H28A H 0.4665 0.5823 0.6938 0.252 Uiso 0.576(8) 1 calc PR B 1
H28B H 0.4785 0.4769 0.5666 0.252 Uiso 0.576(8) 1 calc PR B 1
H28C H 0.5919 0.5885 0.6351 0.252 Uiso 0.576(8) 1 calc PR B 1
C29 C 0.8630(4) 0.2480(3) 0.2654(3) 0.0640(10) Uani 1 1 d . . .
H29A H 0.9204 0.2022 0.2810 0.077 Uiso 1 1 calc R B 1
H29B H 0.8990 0.2753 0.2099 0.077 Uiso 1 1 calc R B 1
C30 C 0.7416(6) 0.1656(5) 0.2070(5) 0.125(2) Uani 0.576(8) 1 d PD B 1
H30 H 0.7485 0.1132 0.2456 0.150 Uiso 0.576(8) 1 calc PR B 1
C31 C 0.7186(12) 0.0672(11) 0.0860(9) 0.118(4) Uani 0.576(8) 1 d PDU B 1
H31A H 0.6988 0.0989 0.0307 0.142 Uiso 0.576(8) 1 calc PR B 1
H31B H 0.6457 0.0064 0.0789 0.142 Uiso 0.576(8) 1 calc PR B 1
C32 C 0.8300(11) 0.0081(11) 0.0524(11) 0.122(4) Uani 0.576(8) 1 d PDU B 1
H32A H 0.8994 0.0653 0.0496 0.183 Uiso 0.576(8) 1 calc PR B 1
H32B H 0.8086 -0.0626 -0.0254 0.183 Uiso 0.576(8) 1 calc PR B 1
H32C H 0.8545 -0.0167 0.1113 0.183 Uiso 0.576(8) 1 calc PR B 1
C33 C 0.6214(9) 0.2009(11) 0.2536(13) 0.134(4) Uani 0.576(8) 1 d PDU B 1
H33A H 0.5966 0.2508 0.2183 0.161 Uiso 0.576(8) 1 calc PR B 1
H33B H 0.6426 0.2546 0.3395 0.161 Uiso 0.576(8) 1 calc PR B 1
C34 C 0.5042(9) 0.1096(11) 0.2386(12) 0.117(4) Uani 0.576(8) 1 d PDU B 1
H34A H 0.4274 0.1386 0.2299 0.141 Uiso 0.576(8) 1 calc PR B 1
H34B H 0.5028 0.0305 0.1698 0.141 Uiso 0.576(8) 1 calc PR B 1
C35 C 0.519(2) 0.104(3) 0.353(2) 0.293(16) Uani 0.576(8) 1 d PDU B 1
H35A H 0.5888 0.0612 0.3503 0.352 Uiso 0.576(8) 1 calc PR B 1
H35B H 0.5460 0.1870 0.4171 0.352 Uiso 0.576(8) 1 calc PR B 1
C36 C 0.411(2) 0.045(2) 0.388(2) 0.207(9) Uani 0.576(8) 1 d PDU B 1
H36A H 0.3529 -0.0119 0.3168 0.310 Uiso 0.576(8) 1 calc PR B 1
H36B H 0.3679 0.1060 0.4416 0.310 Uiso 0.576(8) 1 calc PR B 1
H36C H 0.4402 0.0009 0.4270 0.310 Uiso 0.576(8) 1 calc PR B 1
C22' C 0.6747(5) 0.5561(5) 0.8052(4) 0.1004(16) Uani 0.424(8) 1 d PD B 2
H22' H 0.6639 0.4892 0.8271 0.120 Uiso 0.424(8) 1 calc PR B 2
C27' C 0.5813(15) 0.5176(12) 0.7012(11) 0.088(4) Uani 0.424(8) 1 d PDU B 2
H27C H 0.6166 0.5555 0.6535 0.106 Uiso 0.424(8) 1 calc PR B 2
H27D H 0.5075 0.5525 0.7310 0.106 Uiso 0.424(8) 1 calc PR B 2
C28' C 0.5350(12) 0.3853(11) 0.6179(11) 0.102(4) Uani 0.424(8) 1 d PDU B 2
H28D H 0.5972 0.3546 0.5645 0.153 Uiso 0.424(8) 1 calc PR B 2
H28E H 0.4565 0.3747 0.5715 0.153 Uiso 0.424(8) 1 calc PR B 2
H28F H 0.5215 0.3409 0.6636 0.153 Uiso 0.424(8) 1 calc PR B 2
C30' C 0.7416(6) 0.1656(5) 0.2070(5) 0.125(2) Uani 0.424(8) 1 d PD B 2
H30' H 0.6998 0.2102 0.1733 0.150 Uiso 0.424(8) 1 calc PR B 2
C31' C 0.7785(16) 0.0632(16) 0.0958(10) 0.115(6) Uani 0.424(8) 1 d PDU B 2
H31C H 0.8658 0.0931 0.0903 0.138 Uiso 0.424(8) 1 calc PR B 2
H31D H 0.7804 -0.0040 0.1149 0.138 Uiso 0.424(8) 1 calc PR B 2
C32' C 0.7101(16) 0.0064(16) -0.0293(12) 0.131(6) Uani 0.424(8) 1 d PDU B 2
H32D H 0.6205 -0.0147 -0.0274 0.196 Uiso 0.424(8) 1 calc PR B 2
H32E H 0.7409 -0.0663 -0.0797 0.196 Uiso 0.424(8) 1 calc PR B 2
H32F H 0.7248 0.0639 -0.0612 0.196 Uiso 0.424(8) 1 calc PR B 2
C33' C 0.6460(10) 0.1294(11) 0.2644(11) 0.091(4) Uani 0.424(8) 1 d PDU B 2
H33C H 0.6880 0.1175 0.3273 0.109 Uiso 0.424(8) 1 calc PR B 2
H33D H 0.5982 0.0497 0.2056 0.109 Uiso 0.424(8) 1 calc PR B 2
C34' C 0.5542(18) 0.2074(18) 0.319(2) 0.173(9) Uani 0.424(8) 1 d PDU B 2
H34C H 0.5271 0.2411 0.2674 0.207 Uiso 0.424(8) 1 calc PR B 2
H34D H 0.5914 0.2747 0.3969 0.207 Uiso 0.424(8) 1 calc PR B 2
C35' C 0.444(2) 0.127(2) 0.3324(19) 0.162(8) Uani 0.424(8) 1 d PDU B 2
H35C H 0.3700 0.1646 0.3459 0.194 Uiso 0.424(8) 1 calc PR B 2
H35D H 0.4230 0.0478 0.2604 0.194 Uiso 0.424(8) 1 calc PR B 2
C36' C 0.485(3) 0.110(3) 0.439(2) 0.174(9) Uani 0.424(8) 1 d PDU B 2
H36D H 0.5420 0.0532 0.4164 0.261 Uiso 0.424(8) 1 calc PR B 2
H36E H 0.4122 0.0795 0.4658 0.261 Uiso 0.424(8) 1 calc PR B 2
H36F H 0.5284 0.1880 0.5029 0.261 Uiso 0.424(8) 1 calc PR B 2
N1 N 0.8438(3) 0.4806(2) 0.6786(2) 0.0548(7) Uani 1 1 d . B .
N2 N 0.8575(3) 0.3541(2) 0.3766(2) 0.0555(7) Uani 1 1 d . B .
N3 N 0.9259(5) -0.0469(3) 0.7381(3) 0.0934(13) Uani 1 1 d . . .
N4 N 0.9106(4) 0.3036(3) 1.0232(3) 0.0776(10) Uani 1 1 d . . .
N5 N 0.8255(4) 0.5377(3) 0.0376(3) 0.0796(11) Uani 1 1 d . . .
N6 N 0.7797(4) 0.8823(3) 0.3155(3) 0.0847(11) Uani 1 1 d . . .

loop_
_atom_site_aniso_label
_atom_site_aniso_U_11
_atom_site_aniso_U_22
_atom_site_aniso_U_33
_atom_site_aniso_U_23
_atom_site_aniso_U_13
_atom_site_aniso_U_12
C1 0.116(3) 0.063(2) 0.0400(17) 0.0290(17) 0.0059(18) 0.028(2)
C2 0.094(3) 0.063(2) 0.046(2) 0.0340(17) 0.0046(17) 0.0215(19)
C3 0.087(3) 0.064(2) 0.0424(17) 0.0300(16) 0.0026(16) 0.0191(18)
C4 0.076(2) 0.060(2) 0.0413(17) 0.0288(15) 0.0030(15) 0.0162(17)
C5 0.076(2) 0.0560(19) 0.0366(15) 0.0246(14) 0.0062(14) 0.0191(16)
C6 0.072(2) 0.0542(18) 0.0394(16) 0.0235(14) 0.0015(14) 0.0171(16)
C7 0.077(2) 0.0571(19) 0.0375(16) 0.0249(14) 0.0032(14) 0.0180(16)
C8 0.090(3) 0.0534(19) 0.0359(16) 0.0213(14) 0.0058(15) 0.0205(17)
C9 0.091(3) 0.0545(19) 0.0405(17) 0.0256(15) 0.0053(16) 0.0211(18)
C10 0.080(2) 0.0537(18) 0.0334(15) 0.0229(14) 0.0023(14) 0.0180(16)
C11 0.072(2) 0.0537(18) 0.0389(16) 0.0241(14) 0.0004(14) 0.0160(15)
C12 0.075(2) 0.0547(19) 0.0389(16) 0.0246(14) 0.0025(14) 0.0167(16)
C13 0.075(2) 0.0527(18) 0.0398(16) 0.0248(14) 0.0010(14) 0.0129(16)
C14 0.079(2) 0.0566(19) 0.0367(16) 0.0244(14) 0.0027(14) 0.0155(17)
C15 0.078(2) 0.0561(19) 0.0432(17) 0.0276(15) 0.0004(15) 0.0153(17)
C16 0.091(3) 0.0546(19) 0.0457(18) 0.0266(16) 0.0066(16) 0.0212(18)
C17 0.089(3) 0.0560(19) 0.0391(16) 0.0234(15) 0.0068(16) 0.0191(17)
C18 0.084(3) 0.059(2) 0.0428(17) 0.0291(16) 0.0031(16) 0.0181(17)
C19 0.092(3) 0.058(2) 0.047(2) 0.0328(17) -0.0015(17) 0.0168(18)
C20 0.099(3) 0.059(2) 0.0450(18) 0.0294(16) 0.0006(17) 0.0184(19)
C21 0.078(2) 0.0567(19) 0.0366(15) 0.0221(14) 0.0037(14) 0.0195(16)
C22 0.085(3) 0.096(4) 0.089(3) 0.014(3) 0.011(3) 0.023(3)
C23 0.103(4) 0.082(3) 0.089(3) 0.041(3) 0.026(3) 0.041(3)
C24 0.149(6) 0.125(5) 0.121(5) 0.070(4) 0.034(4) 0.046(4)
C25 0.142(5) 0.125(5) 0.097(4) 0.049(4) 0.039(4) 0.049(4)
C26 0.235(11) 0.183(9) 0.154(8) 0.087(7) 0.041(7) -0.018(8)
C27 0.101(7) 0.106(8) 0.113(8) 0.043(6) 0.014(5) 0.012(6)
C28 0.177(10) 0.195(10) 0.156(9) 0.095(8) 0.011(7) 0.059(8)
C29 0.108(3) 0.0516(19) 0.0336(16) 0.0201(14) 0.0063(17) 0.0192(19)
C30 0.128(5) 0.077(3) 0.106(4) -0.010(3) -0.013(4) 0.018(3)
C31 0.118(8) 0.112(7) 0.087(6) 0.024(5) -0.021(6) -0.003(6)
C32 0.120(7) 0.109(7) 0.100(6) 0.014(5) 0.003(5) 0.034(6)
C33 0.122(7) 0.128(7) 0.145(7) 0.061(5) -0.006(5) 0.015(5)
C34 0.094(5) 0.121(6) 0.130(6) 0.054(5) 0.000(5) 0.016(5)
C35 0.293(17) 0.292(17) 0.298(17) 0.140(10) 0.041(8) 0.054(8)
C36 0.191(12) 0.202(12) 0.218(12) 0.091(9) 0.045(9) 0.024(8)
C22' 0.085(3) 0.096(4) 0.089(3) 0.014(3) 0.011(3) 0.023(3)
C27' 0.099(8) 0.101(8) 0.074(7) 0.042(6) 0.009(5) 0.040(7)
C28' 0.100(7) 0.099(7) 0.085(7) 0.032(6) -0.010(6) 0.000(6)
C30' 0.128(5) 0.077(3) 0.106(4) -0.010(3) -0.013(4) 0.018(3)
C31' 0.101(9) 0.108(9) 0.096(8) 0.017(6) -0.034(7) 0.018(7)
C32' 0.154(10) 0.126(9) 0.105(8) 0.049(7) 0.015(7) 0.020(7)
C33' 0.093(6) 0.085(6) 0.102(6) 0.051(5) -0.012(5) 0.018(5)
C34' 0.185(11) 0.176(11) 0.168(11) 0.085(7) 0.016(7) 0.050(7)
C35' 0.166(10) 0.171(10) 0.158(10) 0.083(7) 0.029(7) 0.032(7)
C36' 0.169(12) 0.178(12) 0.177(12) 0.081(9) 0.023(9) 0.045(9)
N1 0.083(2) 0.0530(15) 0.0342(13) 0.0229(12) 0.0071(12) 0.0223(14)
N2 0.085(2) 0.0506(15) 0.0346(13) 0.0211(12) 0.0034(12) 0.0191(14)
N3 0.167(4) 0.070(2) 0.0536(19) 0.0320(17) 0.009(2) 0.042(2)
N4 0.126(3) 0.075(2) 0.0425(17) 0.0335(16) 0.0083(17) 0.030(2)
N5 0.132(3) 0.071(2) 0.0447(18) 0.0321(16) 0.0057(17) 0.027(2)
N6 0.132(3) 0.067(2) 0.063(2) 0.0342(17) 0.004(2) 0.029(2)

loop_
_atom_type_symbol
_atom_type_description
_atom_type_scat_dispersion_real
_atom_type_scat_dispersion_imag
_atom_type_scat_source
C C 0.0181 0.0091 'International Tables Vol C Tables 4.2.6.8 and 6.1.1.4'
H H 0.0000 0.0000 'International Tables Vol C Tables 4.2.6.8 and 6.1.1.4'
N N 0.0311 0.0180 'International Tables Vol C Tables 4.2.6.8 and 6.1.1.4'

loop_
_geom_angle_atom_site_label_1
_geom_angle_atom_site_label_2
_geom_angle_atom_site_label_3
_geom_angle
N3 C1 C3 179.1(5)
N4 C2 C3 178.0(4)
C4 C3 C1 121.4(3)
C4 C3 C2 123.0(3)
C1 C3 C2 115.6(3)
C3 C4 C5 120.5(3)
C3 C4 C9 119.4(3)
C5 C4 C9 120.0(3)
C6 C5 C4 117.7(3)
C6 C5 H5 121.2
C4 C5 H5 121.2
C5 C6 N1 128.1(3)
C5 C6 C7 122.1(3)
N1 C6 C7 109.8(3)
C10 C7 C8 136.4(3)
C10 C7 C6 104.6(3)
C8 C7 C6 119.0(3)
C9 C8 C7 119.5(3)
C9 C8 H8 120.2
C7 C8 H8 120.2
C8 C9 C4 121.6(3)
C8 C9 H9 119.2
C4 C9 H9 119.2
N2 C10 C7 141.8(3)
N2 C10 C11 109.2(3)
C7 C10 C11 109.0(3)
N1 C11 C12 141.9(3)
N1 C11 C10 109.2(3)
C12 C11 C10 108.8(3)
C11 C12 C17 136.1(3)
C11 C12 C13 105.0(3)
C17 C12 C13 118.9(3)
C14 C13 N2 128.5(3)
C14 C13 C12 121.9(3)
N2 C13 C12 109.6(3)
C13 C14 C15 118.2(3)
C13 C14 H14 120.9
C15 C14 H14 120.9
C18 C15 C14 120.8(3)
C18 C15 C16 118.8(3)
C14 C15 C16 120.3(3)
C17 C16 C15 121.0(3)
C17 C16 H16 119.5
C15 C16 H16 119.5
C16 C17 C12 119.6(3)
C16 C17 H17 120.2
C12 C17 H17 120.2
C15 C18 C20 122.4(3)
C15 C18 C19 121.9(3)
C20 C18 C19 115.6(3)
N5 C19 C18 178.8(4)
N6 C20 C18 179.7(5)
N1 C21 C22 116.8(3)
N1 C21 H21A 108.1
C22 C21 H21A 108.1
N1 C21 H21B 108.1
C22 C21 H21B 108.1
H21A C21 H21B 107.3
C21 C22 C23 110.5(4)
C21 C22 C27 119.4(7)
C23 C22 C27 124.7(7)
C21 C22 H22 97.8
C23 C22 H22 97.8
C27 C22 H22 97.8
C24 C23 C22 118.4(5)
C24 C23 H23A 107.7
C22 C23 H23A 107.7
C24 C23 H23B 107.7
C22 C23 H23B 107.7
H23A C23 H23B 107.1
C23 C24 C25 115.5(6)
C23 C24 H24A 108.4
C25 C24 H24A 108.4
C23 C24 H24B 108.4
C25 C24 H24B 108.4
H24A C24 H24B 107.5
C26 C25 C24 110.9(7)
C26 C25 H25A 109.5
C24 C25 H25A 109.5
C26 C25 H25B 109.5
C24 C25 H25B 109.5
H25A C25 H25B 108.0
C25 C26 H26A 109.5
C25 C26 H26B 109.5
H26A C26 H26B 109.5
C25 C26 H26C 109.5
H26A C26 H26C 109.5
H26B C26 H26C 109.5
C22 C27 C28 107.8(11)
C22 C27 H27A 110.1
C28 C27 H27A 110.1
C22 C27 H27B 110.2
C28 C27 H27B 110.2
H27A C27 H27B 108.5
N2 C29 C30 115.1(4)
N2 C29 H29A 108.5
C30 C29 H29A 108.5
N2 C29 H29B 108.5
C30 C29 H29B 108.5
H29A C29 H29B 107.5
C31 C30 C29 125.3(7)
C31 C30 C33 111.6(8)
C29 C30 C33 120.5(6)
C31 C30 H30 95.4
C29 C30 H30 95.4
C33 C30 H30 95.4
C30 C31 C32 111.5(9)
C30 C31 H31A 109.3
C32 C31 H31A 109.3
C30 C31 H31B 109.3
C32 C31 H31B 109.3
H31A C31 H31B 108.0
C30 C33 C34 123.5(10)
C30 C33 H33A 106.4
C34 C33 H33A 106.5
C30 C33 H33B 106.5
C34 C33 H33B 106.5
H33A C33 H33B 106.5
C35 C34 C33 101.1(12)
C35 C34 H34A 111.6
C33 C34 H34A 111.5
C35 C34 H34B 111.5
C33 C34 H34B 111.5
H34A C34 H34B 109.4
C36 C35 C34 119(2)
C36 C35 H35A 107.6
C34 C35 H35A 107.6
C36 C35 H35B 107.6
C34 C35 H35B 107.6
H35A C35 H35B 107.0
C28' C27' H27C 107.2
C28' C27' H27D 107.2
H27C C27' H27D 106.9
C27' C28' H28D 109.5
C27' C28' H28E 109.5
H28D C28' H28E 109.5
C27' C28' H28F 109.5
H28D C28' H28F 109.5
H28E C28' H28F 109.5
C32' C31' H31C 105.9
C32' C31' H31D 105.9
H31C C31' H31D 106.2
C31' C32' H32D 109.5
C31' C32' H32E 109.5
H32D C32' H32E 109.5
C31' C32' H32F 109.5
H32D C32' H32F 109.5
H32E C32' H32F 109.5
C34' C33' H33C 107.3
C34' C33' H33D 107.3
H33C C33' H33D 106.9
C33' C34' C35' 106.0(16)
C33' C34' H34C 110.5
C35' C34' H34C 110.5
C33' C34' H34D 110.5
C35' C34' H34D 110.5
H34C C34' H34D 108.7
C36' C35' C34' 106(2)
C36' C35' H35C 110.5
C34' C35' H35C 110.5
C36' C35' H35D 110.5
C34' C35' H35D 110.5
H35C C35' H35D 108.7
C35' C36' H36D 109.5
C35' C36' H36E 109.5
H36D C36' H36E 109.5
C35' C36' H36F 109.5
H36D C36' H36F 109.5
H36E C36' H36F 109.5
C11 N1 C6 107.4(3)
C11 N1 C21 125.2(3)
C6 N1 C21 126.2(3)
C10 N2 C13 107.4(3)
C10 N2 C29 125.9(3)
C13 N2 C29 126.5(3)

loop_
_geom_bond_atom_site_label_1
_geom_bond_atom_site_label_2
_geom_bond_distance
C1 N3 1.153(5)
C1 C3 1.422(5)
C2 N4 1.144(5)
C2 C3 1.426(5)
C3 C4 1.403(4)
C4 C5 1.427(5)
C4 C9 1.441(5)
C5 C6 1.367(4)
C5 H5 0.9500
C6 N1 1.404(4)
C6 C7 1.454(4)
C7 C10 1.396(4)
C7 C8 1.408(5)
C8 C9 1.354(4)
C8 H8 0.9500
C9 H9 0.9500
C10 N2 1.359(4)
C10 C11 1.435(5)
C11 N1 1.362(4)
C11 C12 1.384(4)
C12 C17 1.412(5)
C12 C13 1.450(4)
C13 C14 1.370(4)
C13 N2 1.400(4)
C14 C15 1.412(5)
C14 H14 0.9500
C15 C18 1.406(4)
C15 C16 1.440(5)
C16 C17 1.363(5)
C16 H16 0.9500
C17 H17 0.9500
C18 C20 1.422(5)
C18 C19 1.424(5)
C19 N5 1.145(5)
C20 N6 1.150(5)
C21 N1 1.469(4)
C21 C22 1.494(6)
C21 H21A 0.9900
C21 H21B 0.9900
C22 C23 1.509(6)
C22 C27 1.512(9)
C22 H22 1.0000
C23 C24 1.456(8)
C23 H23A 0.9900
C23 H23B 0.9900
C24 C25 1.508(9)
C24 H24A 0.9900
C24 H24B 0.9900
C25 C26 1.438(10)
C25 H25A 0.9900
C25 H25B 0.9900
C26 H26A 0.9800
C26 H26B 0.9800
C26 H26C 0.9800
C27 C28 1.548(9)
C27 H27A 0.9900
C27 H27B 0.9900
C28 H28A 0.9800
C28 H28B 0.9800
C28 H28C 0.9800
C29 N2 1.464(4)
C29 C30 1.484(7)
C29 H29A 0.9900
C29 H29B 0.9900
C30 C31 1.464(8)
C30 C33 1.515(9)
C30 H30 1.0000
C31 C32 1.508(9)
C31 H31A 0.9900
C31 H31B 0.9900
C32 H32A 0.9800
C32 H32B 0.9800
C32 H32C 0.9800
C33 C34 1.531(9)
C33 H33A 0.9900
C33 H33B 0.9900
C34 C35 1.502(10)
C34 H34A 0.9900
C34 H34B 0.9900
C35 C36 1.497(10)
C35 H35A 0.9900
C35 H35B 0.9900
C36 H36A 0.9800
C36 H36B 0.9800
C36 H36C 0.9800
C27' C28' 1.513(9)
C27' H27C 0.9900
C27' H27D 0.9900
C28' H28D 0.9800
C28' H28E 0.9800
C28' H28F 0.9800
C31' C32' 1.527(10)
C31' H31C 0.9900
C31' H31D 0.9900
C32' H32D 0.9800
C32' H32E 0.9800
C32' H32F 0.9800
C33' C34' 1.491(10)
C33' H33C 0.9900
C33' H33D 0.9900
C34' C35' 1.527(10)
C34' H34C 0.9900
C34' H34D 0.9900
C35' C36' 1.526(10)
C35' H35C 0.9900
C35' H35D 0.9900
C36' H36D 0.9800
C36' H36E 0.9800
C36' H36F 0.9800

loop_
_geom_torsion_atom_site_label_1
_geom_torsion_atom_site_label_2
_geom_torsion_atom_site_label_3
_geom_torsion_atom_site_label_4
_geom_torsion
N3 C1 C3 C4 -89(23)
N3 C1 C3 C2 89(23)
N4 C2 C3 C4 -161(13)
N4 C2 C3 C1 20(14)
C1 C3 C4 C5 177.1(4)
C2 C3 C4 C5 -1.4(6)
C1 C3 C4 C9 -4.1(6)
C2 C3 C4 C9 177.4(4)
C3 C4 C5 C6 177.2(4)
C9 C4 C5 C6 -1.6(5)
C4 C5 C6 N1 -179.7(3)
C4 C5 C6 C7 -0.5(6)
C5 C6 C7 C10 -178.6(4)
N1 C6 C7 C10 0.7(4)
C5 C6 C7 C8 1.9(6)
N1 C6 C7 C8 -178.8(3)
C10 C7 C8 C9 179.6(4)
C6 C7 C8 C9 -1.1(6)
C7 C8 C9 C4 -1.0(6)
C3 C4 C9 C8 -176.4(4)
C5 C4 C9 C8 2.5(6)
C8 C7 C10 N2 -1.1(9)
C6 C7 C10 N2 179.5(5)
C8 C7 C10 C11 178.6(4)
C6 C7 C10 C11 -0.8(4)
N2 C10 C11 N1 -179.6(3)
C7 C10 C11 N1 0.6(4)
N2 C10 C11 C12 -0.1(4)
C7 C10 C11 C12 -180.0(3)
N1 C11 C12 C17 0.6(9)
C10 C11 C12 C17 -178.5(4)
N1 C11 C12 C13 179.7(5)
C10 C11 C12 C13 0.6(4)
C11 C12 C13 C14 179.6(4)
C17 C12 C13 C14 -1.1(6)
C11 C12 C13 N2 -0.8(4)
C17 C12 C13 N2 178.4(3)
N2 C13 C14 C15 -179.3(4)
C12 C13 C14 C15 0.1(6)
C13 C14 C15 C18 179.8(4)
C13 C14 C15 C16 0.6(6)
C18 C15 C16 C17 -179.4(4)
C14 C15 C16 C17 -0.2(6)
C15 C16 C17 C12 -0.8(6)
C11 C12 C17 C16 -179.6(4)
C13 C12 C17 C16 1.4(6)
C14 C15 C18 C20 -179.1(4)
C16 C15 C18 C20 0.1(6)
C14 C15 C18 C19 -0.8(6)
C16 C15 C18 C19 178.4(4)
C15 C18 C19 N5 -147(22)
C20 C18 C19 N5 31(22)
C15 C18 C20 N6 112(84)
C19 C18 C20 N6 -66(85)
N1 C21 C22 C23 -176.0(4)
N1 C21 C22 C27 -20.8(8)
C21 C22 C23 C24 -157.8(5)
C27 C22 C23 C24 48.6(10)
C22 C23 C24 C25 -171.1(6)
C23 C24 C25 C26 -169.0(7)
C21 C22 C27 C28 -90.4(12)
C23 C22 C27 C28 61.0(14)
N2 C29 C30 C31 167.7(9)
N2 C29 C30 C33 7.8(10)
C29 C30 C31 C32 35.2(16)
C33 C30 C31 C32 -163.4(11)
C31 C30 C33 C34 45.0(16)
C29 C30 C33 C34 -152.5(10)
C30 C33 C34 C35 94(2)
C33 C34 C35 C36 167(2)
C33' C34' C35' C36' 77(2)
C12 C11 N1 C6 -179.3(5)
C10 C11 N1 C6 -0.1(4)
C12 C11 N1 C21 12.8(8)
C10 C11 N1 C21 -168.1(3)
C5 C6 N1 C11 178.9(4)
C7 C6 N1 C11 -0.4(4)
C5 C6 N1 C21 -13.3(6)
C7 C6 N1 C21 167.4(3)
C22 C21 N1 C11 92.4(5)
C22 C21 N1 C6 -73.3(5)
C7 C10 N2 C13 179.3(5)
C11 C10 N2 C13 -0.4(4)
C7 C10 N2 C29 4.2(8)
C11 C10 N2 C29 -175.5(3)
C14 C13 N2 C10 -179.7(4)
C12 C13 N2 C10 0.8(4)
C14 C13 N2 C29 -4.6(6)
C12 C13 N2 C29 175.9(3)
C30 C29 N2 C10 83.9(5)
C30 C29 N2 C13 -90.3(5)
